data_2105303
loop_
_publ_author_name
'St\"oger, Berthold'
'Kautny, Paul'
'Lumpi, Daniel'
'Zobetz, Erich'
'Fr\"ohlich, Johannes'

_publ_section_title
;
 Solvatomorphism of
 9,9'-[1,3,4-thiadiazole-2,5-diylbis(2,3-thiophendiyl-4,1-phenylene)]bis[9<i>H</i>-carbazole]:
 isostructurality, modularity and order--disorder theory
;
_journal_coeditor_code RY5046
_journal_issue 6
_journal_name_full 'Acta Crystallographica Section B'
_journal_page_first 667
_journal_page_last 676
_journal_paper_doi 10.1107/S0108768112039651
_journal_volume 68
_journal_year 2012
_chemical_formula_sum 'C48 H32 N4 O0.5 S3'
_chemical_formula_weight 769
_chemical_name_systematic ' ?'
_space_group_IT_number 4
_symmetry_cell_setting monoclinic
_symmetry_space_group_name_Hall 'P 2yb'
_symmetry_space_group_name_H-M 'P 1 21 1'
_cell_angle_alpha 90
_cell_angle_beta 104.005(3)
_cell_angle_gamma 90
_cell_formula_units_Z 4
_cell_length_a 8.9004(5)
_cell_length_b 37.1950(17)
_cell_length_c 11.6645(6)
_cell_measurement_reflns_used 33969
_cell_measurement_temperature 100
_cell_measurement_theta_max 28.2
_cell_measurement_theta_min 2.4
_cell_volume 3746.8(3)
_diffrn_ambient_temperature 100
_diffrn_measured_fraction_theta_full 1
_diffrn_measured_fraction_theta_max 1
_diffrn_measurement_device 'four-cycle diffractometer'
_diffrn_measurement_device_type 'Bruker KAPPA APEX II CCD'
_diffrn_measurement_method '\w and \p scans'
_diffrn_radiation_monochromator graphite
_diffrn_radiation_source 'X-ray tube'
_diffrn_radiation_type 'Mo K\a'
_diffrn_radiation_wavelength 0.71073
_diffrn_reflns_av_R_equivalents 0.0509
_diffrn_reflns_av_sigmaI/netI 0.0499
_diffrn_reflns_limit_h_max 11
_diffrn_reflns_limit_h_min -10
_diffrn_reflns_limit_k_max 49
_diffrn_reflns_limit_k_min -49
_diffrn_reflns_limit_l_max 15
_diffrn_reflns_limit_l_min -15
_diffrn_reflns_number 63184
_diffrn_reflns_theta_full 28.29
_diffrn_reflns_theta_max 28.29
_diffrn_reflns_theta_min 1.09
_exptl_absorpt_coefficient_mu 0.242
_exptl_absorpt_correction_T_max 0.97
_exptl_absorpt_correction_T_min 0.91
_exptl_absorpt_correction_type multi-scan
_exptl_absorpt_process_details SADABS
_exptl_crystal_colour 'clear yellow'
_exptl_crystal_density_diffrn 1.3628
_exptl_crystal_description block
_exptl_crystal_F_000 1600
_exptl_crystal_size_max 0.40
_exptl_crystal_size_mid 0.35
_exptl_crystal_size_min 0.12
_refine_diff_density_max 0.50
_refine_diff_density_min -0.41
_refine_ls_abs_structure_details '  9015 of Friedel pairs used in the refinement'
_refine_ls_abs_structure_Flack 0.47(5)
_refine_ls_extinction_method none
_refine_ls_goodness_of_fit_ref 2.27
_refine_ls_hydrogen_treatment constr
_refine_ls_number_constraints 257
_refine_ls_number_parameters 1001
_refine_ls_number_reflns 18431
_refine_ls_number_restraints 0
_refine_ls_R_factor_all 0.0649
_refine_ls_R_factor_gt 0.0564
_refine_ls_shift/su_max 0.0489
_refine_ls_shift/su_mean 0.0043
_refine_ls_structure_factor_coef F
_refine_ls_weighting_details w=1/(\s^2^(F)+0.0001F^2^)
_refine_ls_weighting_scheme sigma
_refine_ls_wR_factor_gt 0.0696
_refine_ls_wR_factor_ref 0.0708
_reflns_number_gt 16044
_reflns_number_total 18431
_reflns_threshold_expression I>3\s(I)
_cod_data_source_file ry5046.cif
_cod_data_source_block hemi_mek
_cod_database_code 2105303
_cod_database_fobs_code 2105303

loop_
_symmetry_equiv_pos_site_id
_symmetry_equiv_pos_as_xyz
1 x,y,z
2 -x,y+1/2,-z

loop_
_atom_site_type_symbol
_atom_site_label
_atom_site_fract_x
_atom_site_fract_y
_atom_site_fract_z
_atom_site_U_iso_or_equiv
_atom_site_adp_type
_atom_site_calc_flag
_atom_site_occupancy
_atom_site_symmetry_multiplicity
S S1 0.84086(10) 0.77650(2) 0.19897(7) 0.0169(2) Uani d 1 2
S S2 0.95556(10) 0.67176(2) 0.06613(8) 0.0188(3) Uani d 1 2
S S3 1.02574(11) 0.78213(2) 0.58257(7) 0.0233(3) Uani d 1 2
N N1 0.9745(3) 0.71718(7) 0.2731(2) 0.0196(9) Uani d 1 2
N N2 0.9886(3) 0.73775(7) 0.3720(2) 0.0194(9) Uani d 1 2
N N3 0.4646(3) 0.85421(7) -0.1924(2) 0.0189(9) Uani d 1 2
N N4 0.5260(3) 0.92147(7) 0.0864(2) 0.0168(9) Uani d 1 2
C C1 0.9030(4) 0.73328(8) 0.1749(3) 0.0157(10) Uani d 1 2
C C2 0.9228(4) 0.76965(8) 0.3476(3) 0.0152(10) Uani d 1 2
C C3 0.8802(4) 0.71508(8) 0.0632(3) 0.0134(10) Uani d 1 2
C C4 0.8015(4) 0.72454(8) -0.0488(3) 0.0166(10) Uani d 1 2
C C5 0.7993(4) 0.69608(9) -0.1316(3) 0.0219(11) Uani d 1 2
C C6 0.8789(4) 0.66638(9) -0.0813(3) 0.0236(12) Uani d 1 2
C C7 0.9327(4) 0.79569(8) 0.4417(3) 0.0165(10) Uani d 1 2
C C8 0.8903(4) 0.83178(9) 0.4404(3) 0.0172(10) Uani d 1 2
C C9 0.9369(4) 0.84747(9) 0.5538(3) 0.0216(11) Uani d 1 2
C C10 1.0084(4) 0.82419(10) 0.6379(3) 0.0252(12) Uani d 1 2
C C11 0.7170(4) 0.75902(8) -0.0847(3) 0.0163(10) Uani d 1 2
C C12 0.7951(4) 0.79205(8) -0.0807(3) 0.0167(10) Uani d 1 2
C C13 0.7114(4) 0.82353(9) -0.1153(3) 0.0181(10) Uani d 1 2
C C14 0.5534(4) 0.82222(8) -0.1548(3) 0.0171(10) Uani d 1 2
C C15 0.4756(4) 0.78949(9) -0.1617(3) 0.0199(11) Uani d 1 2
C C16 0.5574(4) 0.75841(9) -0.1268(3) 0.0192(11) Uani d 1 2
C C17 0.8021(4) 0.85194(8) 0.3365(3) 0.0167(10) Uani d 1 2
C C18 0.6457(4) 0.84394(9) 0.2857(3) 0.0172(10) Uani d 1 2
C C19 0.5589(4) 0.86619(8) 0.2008(3) 0.0156(10) Uani d 1 2
C C20 0.6228(4) 0.89719(8) 0.1631(3) 0.0166(10) Uani d 1 2
C C21 0.7788(4) 0.90432(8) 0.2067(3) 0.0194(11) Uani d 1 2
C C22 0.8679(4) 0.88192(8) 0.2938(3) 0.0201(11) Uani d 1 2
C C23 0.3294(4) 0.86405(8) -0.1590(3) 0.0142(10) Uani d 1 2
C C24 0.2668(4) 0.84948(9) -0.0707(3) 0.0179(10) Uani d 1 2
C C25 0.1314(4) 0.86475(9) -0.0540(3) 0.0208(11) Uani d 1 2
C C26 0.0626(4) 0.89394(9) -0.1218(3) 0.0221(12) Uani d 1 2
C C27 0.1281(4) 0.90857(9) -0.2082(3) 0.0193(11) Uani d 1 2
C C28 0.2601(4) 0.89346(8) -0.2287(3) 0.0170(11) Uani d 1 2
C C29 0.3559(4) 0.90119(9) -0.3109(3) 0.0182(11) Uani d 1 2
C C30 0.3437(5) 0.92573(8) -0.4014(3) 0.0221(12) Uani d 1 2
C C31 0.4534(5) 0.92510(9) -0.4687(3) 0.0283(14) Uani d 1 2
C C32 0.5760(5) 0.90042(9) -0.4424(3) 0.0237(12) Uani d 1 2
C C33 0.5915(4) 0.87587(9) -0.3512(3) 0.0192(11) Uani d 1 2
C C34 0.4788(4) 0.87628(8) -0.2860(3) 0.0171(10) Uani d 1 2
C C35 0.5595(4) 0.93935(8) -0.0109(3) 0.0180(10) Uani d 1 2
C C36 0.6852(5) 0.93443(9) -0.0617(3) 0.0239(12) Uani d 1 2
C C37 0.6896(5) 0.95562(9) -0.1592(3) 0.0281(13) Uani d 1 2
C C38 0.5734(4) 0.98083(9) -0.2049(3) 0.0249(12) Uani d 1 2
C C39 0.4488(5) 0.98456(9) -0.1542(3) 0.0218(12) Uani d 1 2
C C40 0.4420(4) 0.96412(8) -0.0564(3) 0.0185(11) Uani d 1 2
C C41 0.3302(4) 0.96183(8) 0.0164(3) 0.0186(11) Uani d 1 2
C C42 0.1944(4) 0.98069(9) 0.0168(3) 0.0225(12) Uani d 1 2
C C43 0.1166(4) 0.97310(9) 0.1047(3) 0.0243(12) Uani d 1 2
C C44 0.1800(4) 0.94767(10) 0.1934(3) 0.0265(12) Uani d 1 2
C C45 0.3119(4) 0.92869(9) 0.1942(3) 0.0196(11) Uani d 1 2
C C46 0.3860(4) 0.93555(9) 0.1035(3) 0.0176(10) Uani d 1 2
S S4 0.65868(10) 0.22287(2) -0.16864(7) 0.0171(2) Uani d 1 2
S S5 0.77176(10) 0.32731(2) -0.30278(8) 0.0187(3) Uani d 1 2
S S6 0.84824(11) 0.21868(2) 0.21481(8) 0.0238(3) Uani d 1 2
N N5 0.7974(3) 0.28188(7) -0.0961(2) 0.0207(9) Uani d 1 2
N N6 0.8083(4) 0.26142(7) 0.0028(2) 0.0205(10) Uani d 1 2
N N7 0.2862(3) 0.14455(7) -0.5626(2) 0.0144(8) Uani d 1 2
N N8 0.3379(3) 0.07827(7) -0.2720(2) 0.0167(9) Uani d 1 2
C C47 0.7226(4) 0.26568(8) -0.1917(3) 0.0140(10) Uani d 1 2
C C48 0.7419(4) 0.22995(8) -0.0191(3) 0.0158(10) Uani d 1 2
C C49 0.6991(4) 0.28398(8) -0.3064(3) 0.0176(11) Uani d 1 2
C C50 0.6194(4) 0.27441(8) -0.4185(3) 0.0151(10) Uani d 1 2
C C51 0.6184(4) 0.30235(9) -0.5006(3) 0.0217(11) Uani d 1 2
C C52 0.6961(4) 0.33224(9) -0.4508(3) 0.0221(12) Uani d 1 2
C C53 0.7524(4) 0.20441(8) 0.0772(3) 0.0154(10) Uani d 1 2
C C54 0.7097(4) 0.16894(9) 0.0765(3) 0.0174(10) Uani d 1 2
C C55 0.7561(4) 0.15374(10) 0.1918(3) 0.0229(12) Uani d 1 2
C C56 0.8316(4) 0.17774(10) 0.2757(3) 0.0236(12) Uani d 1 2
C C57 0.5370(4) 0.23981(8) -0.4538(3) 0.0156(10) Uani d 1 2
C C58 0.6148(4) 0.20712(8) -0.4487(3) 0.0196(11) Uani d 1 2
C C59 0.5326(4) 0.17572(9) -0.4844(3) 0.0184(11) Uani d 1 2
C C60 0.3714(4) 0.17674(8) -0.5265(3) 0.0135(9) Uani d 1 2
C C61 0.2944(4) 0.20911(8) -0.5323(3) 0.0163(10) Uani d 1 2
C C62 0.3776(4) 0.24058(9) -0.4950(3) 0.0164(10) Uani d 1 2
C C63 0.6164(4) 0.14743(8) -0.0245(3) 0.0158(10) Uani d 1 2
C C64 0.4660(4) 0.15703(8) -0.0783(3) 0.0150(10) Uani d 1 2
C C65 0.3745(4) 0.13517(8) -0.1651(3) 0.0146(10) Uani d 1 2
C C66 0.4343(4) 0.10257(8) -0.1914(3) 0.0159(10) Uani d 1 2
C C67 0.5858(4) 0.09321(9) -0.1389(3) 0.0202(11) Uani d 1 2
C C68 0.6772(4) 0.11551(9) -0.0558(3) 0.0192(11) Uani d 1 2
C C69 0.1517(4) 0.13461(8) -0.5293(3) 0.0152(10) Uani d 1 2
C C70 0.0890(4) 0.14931(8) -0.4427(3) 0.0172(10) Uani d 1 2
C C71 -0.0492(4) 0.13449(9) -0.4261(3) 0.0205(11) Uani d 1 2
C C72 -0.1204(5) 0.10551(9) -0.4968(3) 0.0234(12) Uani d 1 2
C C73 -0.0576(4) 0.09074(9) -0.5834(3) 0.0220(11) Uani d 1 2
C C74 0.0818(4) 0.10553(8) -0.6008(3) 0.0150(10) Uani d 1 2
C C75 0.1779(4) 0.09770(8) -0.6801(3) 0.0162(10) Uani d 1 2
C C76 0.1677(5) 0.07258(9) -0.7723(3) 0.0209(11) Uani d 1 2
C C77 0.2798(5) 0.07279(9) -0.8357(3) 0.0246(12) Uani d 1 2
C C78 0.4023(5) 0.09771(9) -0.8114(4) 0.0265(13) Uani d 1 2
C C79 0.4140(4) 0.12260(9) -0.7204(3) 0.0231(12) Uani d 1 2
C C80 0.3040(4) 0.12222(8) -0.6561(3) 0.0153(10) Uani d 1 2
C C81 0.3759(4) 0.06106(8) -0.3670(3) 0.0168(10) Uani d 1 2
C C82 0.5033(5) 0.06549(9) -0.4143(3) 0.0227(12) Uani d 1 2
C C83 0.5092(5) 0.04578(9) -0.5129(3) 0.0241(12) Uani d 1 2
C C84 0.3909(5) 0.02207(9) -0.5661(3) 0.0234(12) Uani d 1 2
C C85 0.2646(5) 0.01723(8) -0.5189(3) 0.0203(11) Uani d 1 2
C C86 0.2553(4) 0.03694(8) -0.4175(3) 0.0186(10) Uani d 1 2
C C87 0.1421(4) 0.03948(9) -0.3488(3) 0.0208(11) Uani d 1 2
C C88 0.0008(4) 0.02241(10) -0.3542(4) 0.0290(13) Uani d 1 2
C C89 -0.0799(5) 0.02995(11) -0.2701(4) 0.0341(15) Uani d 1 2
C C90 -0.0241(4) 0.05516(10) -0.1826(3) 0.0269(12) Uani d 1 2
C C91 0.1166(4) 0.07302(9) -0.1740(3) 0.0238(12) Uani d 1 2
C C92 0.1964(4) 0.06513(9) -0.2595(3) 0.0202(11) Uani d 1 2
O O1 0.9126(3) 0.99483(7) 0.2972(2) 0.0355(10) Uani d 1 2
C C93 0.7298(5) 0.97008(9) 0.3931(3) 0.0280(13) Uani d 1 2
C C94 0.7798(4) 0.99245(9) 0.3001(3) 0.0256(12) Uani d 1 2
C C95 0.6504(5) 1.01202(9) 0.2145(3) 0.0275(13) Uani d 1 2
C C96 0.7029(5) 1.03032(10) 0.1152(4) 0.0344(14) Uani d 1 2
H H5 0.747362 0.697666 -0.213827 0.0263 Uiso d 1 2
H H6 0.890365 0.644929 -0.124126 0.0283 Uiso d 1 2
H H9 0.91944 0.872269 0.569391 0.0259 Uiso d 1 2
H H10 1.045487 0.830462 0.719728 0.0303 Uiso d 1 2
H H12 0.905941 0.792915 -0.05415 0.02 Uiso d 1 2
H H13 0.76439 0.846139 -0.111474 0.0218 Uiso d 1 2
H H15 0.365127 0.788647 -0.190759 0.0239 Uiso d 1 2
H H16 0.503235 0.735932 -0.131719 0.023 Uiso d 1 2
H H18 0.59947 0.822904 0.310356 0.0207 Uiso d 1 2
H H19 0.452352 0.860376 0.166667 0.0187 Uiso d 1 2
H H21 0.825726 0.924472 0.177488 0.0233 Uiso d 1 2
H H22 0.975666 0.887155 0.324891 0.0241 Uiso d 1 2
H H24 0.315448 0.829643 -0.023294 0.0215 Uiso d 1 2
H H25 0.084348 0.855071 0.005198 0.025 Uiso d 1 2
H H26 -0.031012 0.904069 -0.108722 0.0265 Uiso d 1 2
H H27 0.08144 0.929042 -0.253138 0.0232 Uiso d 1 2
H H30 0.26094 0.942955 -0.417764 0.0266 Uiso d 1 2
H H31 0.444953 0.941601 -0.53323 0.0339 Uiso d 1 2
H H32 0.651354 0.900565 -0.488971 0.0284 Uiso d 1 2
H H33 0.676297 0.859199 -0.333317 0.023 Uiso d 1 2
H H36 0.764948 0.917183 -0.030679 0.0287 Uiso d 1 2
H H37 0.774413 0.952917 -0.196053 0.0337 Uiso d 1 2
H H38 0.580227 0.995475 -0.271232 0.0298 Uiso d 1 2
H H39 0.367349 1.001255 -0.186735 0.0261 Uiso d 1 2
H H42 0.155306 0.998542 -0.042376 0.027 Uiso d 1 2
H H43 0.021035 0.985042 0.104802 0.0291 Uiso d 1 2
H H44 0.128307 0.943564 0.255565 0.0317 Uiso d 1 2
H H45 0.352194 0.911329 0.254757 0.0235 Uiso d 1 2
H H51 0.568124 0.300486 -0.583016 0.0261 Uiso d 1 2
H H52 0.707047 0.353634 -0.494087 0.0265 Uiso d 1 2
H H55 0.736533 0.129197 0.209171 0.0275 Uiso d 1 2
H H56 0.869964 0.172152 0.357945 0.0283 Uiso d 1 2
H H58 0.725363 0.206319 -0.420296 0.0236 Uiso d 1 2
H H59 0.586491 0.153217 -0.480297 0.022 Uiso d 1 2
H H61 0.183985 0.210016 -0.561838 0.0196 Uiso d 1 2
H H62 0.323473 0.263017 -0.497962 0.0197 Uiso d 1 2
H H64 0.423903 0.178957 -0.055894 0.0181 Uiso d 1 2
H H65 0.272144 0.142549 -0.205764 0.0175 Uiso d 1 2
H H67 0.627612 0.0711 -0.160231 0.0243 Uiso d 1 2
H H68 0.782342 0.108987 -0.019729 0.0231 Uiso d 1 2
H H70 0.138437 0.169059 -0.395246 0.0206 Uiso d 1 2
H H71 -0.095428 0.14413 -0.366456 0.0245 Uiso d 1 2
H H72 -0.215158 0.095798 -0.484304 0.0281 Uiso d 1 2
H H73 -0.107178 0.070941 -0.630493 0.0265 Uiso d 1 2
H H76 0.083999 0.055613 -0.790582 0.0251 Uiso d 1 2
H H77 0.274211 0.055544 -0.89784 0.0296 Uiso d 1 2
H H78 0.477997 0.097568 -0.857652 0.0317 Uiso d 1 2
H H79 0.497392 0.139657 -0.703155 0.0277 Uiso d 1 2
H H82 0.585041 0.081835 -0.379308 0.0273 Uiso d 1 2
H H83 0.597276 0.048372 -0.546245 0.0289 Uiso d 1 2
H H84 0.397655 0.009107 -0.635848 0.0281 Uiso d 1 2
H H85 0.184119 0.000673 -0.55447 0.0244 Uiso d 1 2
H H88 -0.039873 0.005508 -0.416144 0.0349 Uiso d 1 2
H H89 -0.17542 0.017678 -0.272091 0.0409 Uiso d 1 2
H H90 -0.083664 0.060514 -0.126269 0.0323 Uiso d 1 2
H H91 0.15614 0.089938 -0.111867 0.0286 Uiso d 1 2
H H931 0.642519 0.955514 0.356024 0.0336 Uiso d 1 2
H H932 0.813802 0.954868 0.43212 0.0336 Uiso d 1 2
H H933 0.701518 0.985703 0.449912 0.0336 Uiso d 1 2
H H951 0.605228 1.029482 0.256711 0.033 Uiso d 1 2
H H952 0.568614 0.995401 0.182112 0.033 Uiso d 1 2
H H961 0.615832 1.041711 0.062988 0.0413 Uiso d 1 2
H H962 0.779709 1.048097 0.147356 0.0413 Uiso d 1 2
H H963 0.746309 1.012787 0.072099 0.0413 Uiso d 1 2

loop_
_atom_site_aniso_label
_atom_site_aniso_U_11
_atom_site_aniso_U_22
_atom_site_aniso_U_33
_atom_site_aniso_U_12
_atom_site_aniso_U_13
_atom_site_aniso_U_23
_atom_site_aniso_type_symbol
S1 0.0189(5) 0.0154(4) 0.0146(4) 0.0036(3) 0.0005(3) 0.0034(3) S
S2 0.0153(4) 0.0158(4) 0.0262(4) 0.0022(3) 0.0066(4) 0.0021(3) S
S3 0.0189(5) 0.0308(5) 0.0159(4) -0.0026(4) -0.0039(3) 0.0091(3) S
N1 0.0186(16) 0.0192(14) 0.0216(15) 0.0036(12) 0.0059(12) 0.0083(12) N
N2 0.0194(16) 0.0215(14) 0.0151(14) 0.0042(12) -0.0003(12) 0.0025(11) N
N3 0.0160(16) 0.0205(14) 0.0194(14) 0.0035(12) 0.0030(12) 0.0084(11) N
N4 0.0155(16) 0.0149(13) 0.0217(15) 0.0010(11) 0.0077(12) 0.0015(11) N
C1 0.0113(17) 0.0137(15) 0.0229(17) 0.0001(12) 0.0056(14) 0.0037(12) C
C2 0.0078(16) 0.0193(16) 0.0184(16) -0.0011(12) 0.0029(13) 0.0078(12) C
C3 0.0048(15) 0.0125(15) 0.0235(17) 0.0008(12) 0.0047(13) 0.0029(12) C
C4 0.0118(17) 0.0191(16) 0.0199(16) -0.0030(13) 0.0057(13) 0.0006(13) C
C5 0.021(2) 0.0203(17) 0.0248(19) -0.0039(15) 0.0067(16) -0.0014(14) C
C6 0.021(2) 0.0237(18) 0.0293(19) -0.0028(15) 0.0115(16) -0.0071(15) C
C7 0.0125(17) 0.0197(16) 0.0186(16) 0.0014(13) 0.0061(14) 0.0064(13) C
C8 0.0067(16) 0.0287(18) 0.0158(16) 0.0017(13) 0.0018(13) -0.0001(13) C
C9 0.0177(19) 0.0231(17) 0.0253(18) 0.0004(14) 0.0076(15) -0.0041(14) C
C10 0.026(2) 0.039(2) 0.0118(16) -0.0062(17) 0.0058(15) -0.0015(15) C
C11 0.0190(19) 0.0184(15) 0.0135(16) 0.0011(14) 0.0078(14) 0.0017(12) C
C12 0.0095(17) 0.0190(15) 0.0199(17) 0.0002(13) 0.0004(13) 0.0004(13) C
C13 0.0174(18) 0.0172(16) 0.0178(16) -0.0036(14) 0.0002(14) 0.0048(13) C
C14 0.0178(18) 0.0207(17) 0.0131(15) 0.0069(14) 0.0041(13) 0.0077(13) C
C15 0.0123(18) 0.0226(16) 0.0242(18) 0.0001(14) 0.0032(14) 0.0063(14) C
C16 0.0132(18) 0.0173(16) 0.0256(18) -0.0034(13) 0.0019(15) -0.0024(13) C
C17 0.0155(18) 0.0173(15) 0.0185(16) 0.0060(13) 0.0062(14) -0.0024(12) C
C18 0.0132(17) 0.0213(16) 0.0166(16) -0.0002(13) 0.0026(13) 0.0015(13) C
C19 0.0123(17) 0.0181(15) 0.0163(16) -0.0004(13) 0.0032(13) -0.0028(12) C
C20 0.0168(18) 0.0183(15) 0.0151(15) 0.0048(13) 0.0046(13) -0.0008(12) C
C21 0.0181(18) 0.0174(15) 0.0229(17) -0.0029(13) 0.0054(14) 0.0055(13) C
C22 0.0098(17) 0.0191(16) 0.0294(19) 0.0009(13) 0.0013(14) 0.0035(13) C
C23 0.0099(16) 0.0178(15) 0.0147(15) -0.0003(12) 0.0022(13) 0.0012(12) C
C24 0.0189(19) 0.0235(17) 0.0117(15) -0.0037(14) 0.0044(14) 0.0027(13) C
C25 0.0183(19) 0.0249(18) 0.0201(18) -0.0080(15) 0.0062(15) -0.0022(14) C
C26 0.0151(19) 0.0241(17) 0.0298(19) 0.0022(14) 0.0107(16) -0.0027(15) C
C27 0.0190(19) 0.0163(16) 0.0250(18) 0.0038(14) 0.0100(15) 0.0031(13) C
C28 0.0195(19) 0.0151(15) 0.0181(16) 0.0013(13) 0.0080(14) 0.0000(12) C
C29 0.0192(19) 0.0178(16) 0.0179(17) 0.0026(14) 0.0050(14) 0.0020(13) C
C30 0.029(2) 0.0153(15) 0.0245(18) 0.0073(14) 0.0113(16) 0.0064(13) C
C31 0.048(3) 0.0196(17) 0.0216(19) 0.0006(17) 0.0167(19) 0.0028(15) C
C32 0.032(2) 0.0239(17) 0.0207(18) 0.0019(16) 0.0161(16) 0.0041(14) C
C33 0.0170(19) 0.0211(16) 0.0239(18) 0.0004(14) 0.0138(15) 0.0049(13) C
C34 0.0170(18) 0.0179(15) 0.0204(17) 0.0002(13) 0.0123(14) 0.0016(13) C
C35 0.0213(19) 0.0167(15) 0.0181(16) 0.0004(14) 0.0090(14) 0.0022(13) C
C36 0.023(2) 0.0233(17) 0.0281(19) 0.0051(15) 0.0121(16) 0.0033(15) C
C37 0.029(2) 0.0270(19) 0.033(2) 0.0030(16) 0.0169(18) 0.0082(16) C
C38 0.028(2) 0.0217(17) 0.0256(19) -0.0036(15) 0.0069(17) 0.0035(14) C
C39 0.017(2) 0.0243(18) 0.0217(19) -0.0006(15) -0.0002(15) 0.0010(14) C
C40 0.0179(19) 0.0169(15) 0.0187(17) 0.0004(13) 0.0008(14) -0.0013(13) C
C41 0.0169(18) 0.0164(15) 0.0212(17) 0.0022(13) 0.0022(14) 0.0009(13) C
C42 0.020(2) 0.0148(15) 0.032(2) 0.0009(14) 0.0049(16) 0.0048(14) C
C43 0.0096(18) 0.0258(19) 0.036(2) 0.0027(14) 0.0032(15) -0.0042(16) C
C44 0.018(2) 0.0322(19) 0.032(2) -0.0030(16) 0.0125(16) -0.0043(16) C
C45 0.0183(19) 0.0222(17) 0.0204(18) 0.0005(14) 0.0089(15) -0.0011(14) C
C46 0.0115(17) 0.0210(16) 0.0210(17) 0.0013(13) 0.0056(14) -0.0001(13) C
S4 0.0173(4) 0.0165(4) 0.0161(4) -0.0040(3) 0.0013(3) -0.0030(3) S
S5 0.0163(4) 0.0149(4) 0.0262(4) -0.0032(3) 0.0076(4) -0.0037(3) S
S6 0.0202(5) 0.0310(5) 0.0166(4) 0.0038(4) -0.0023(3) -0.0091(4) S
N5 0.0185(16) 0.0230(14) 0.0201(15) -0.0042(13) 0.0037(12) -0.0050(12) N
N6 0.0240(17) 0.0194(14) 0.0200(15) -0.0038(12) 0.0089(13) -0.0104(12) N
N7 0.0113(14) 0.0160(13) 0.0159(13) 0.0019(11) 0.0037(11) -0.0031(10) N
N8 0.0131(15) 0.0208(14) 0.0173(14) -0.0028(11) 0.0058(12) -0.0046(11) N
C47 0.0091(17) 0.0140(14) 0.0194(16) -0.0027(12) 0.0047(13) -0.0074(12) C
C48 0.0139(17) 0.0215(16) 0.0105(14) -0.0005(13) 0.0000(13) -0.0030(12) C
C49 0.0198(18) 0.0099(14) 0.0249(18) 0.0000(13) 0.0091(15) 0.0005(12) C
C50 0.0088(16) 0.0176(15) 0.0208(17) -0.0012(12) 0.0073(13) -0.0080(13) C
C51 0.021(2) 0.0251(17) 0.0185(17) -0.0033(15) 0.0044(15) -0.0025(14) C
C52 0.023(2) 0.0191(17) 0.0273(19) -0.0001(14) 0.0112(16) -0.0017(14) C
C53 0.0101(17) 0.0253(17) 0.0088(14) 0.0033(13) -0.0016(12) -0.0038(12) C
C54 0.0169(18) 0.0215(16) 0.0143(15) 0.0032(14) 0.0047(13) -0.0034(13) C
C55 0.025(2) 0.037(2) 0.0052(15) 0.0050(16) 0.0009(14) 0.0004(14) C
C56 0.0166(19) 0.039(2) 0.0129(16) 0.0046(16) 0.0000(14) -0.0006(15) C
C57 0.0159(18) 0.0152(15) 0.0163(16) -0.0019(13) 0.0050(14) 0.0011(12) C
C58 0.0130(18) 0.0194(16) 0.0249(18) 0.0002(14) 0.0014(15) -0.0029(13) C
C59 0.0177(18) 0.0148(15) 0.0237(18) 0.0002(13) 0.0073(14) -0.0004(13) C
C60 0.0140(17) 0.0172(15) 0.0094(14) 0.0025(13) 0.0029(12) -0.0014(12) C
C61 0.0104(17) 0.0201(15) 0.0168(16) -0.0030(13) 0.0001(13) -0.0006(13) C
C62 0.0134(18) 0.0171(15) 0.0187(17) 0.0014(13) 0.0038(14) -0.0052(13) C
C63 0.0142(17) 0.0184(15) 0.0154(16) -0.0004(13) 0.0050(13) 0.0004(12) C
C64 0.0202(19) 0.0133(14) 0.0121(15) 0.0032(13) 0.0047(13) 0.0001(11) C
C65 0.0087(16) 0.0238(16) 0.0114(15) 0.0008(13) 0.0027(12) 0.0014(12) C
C66 0.0125(17) 0.0179(15) 0.0175(16) -0.0049(13) 0.0040(13) -0.0034(12) C
C67 0.0147(18) 0.0204(16) 0.0252(18) 0.0015(14) 0.0041(14) -0.0062(14) C
C68 0.0137(18) 0.0222(16) 0.0207(17) 0.0033(14) 0.0020(14) 0.0012(13) C
C69 0.0139(17) 0.0154(15) 0.0145(15) 0.0019(13) -0.0002(13) 0.0007(12) C
C70 0.0123(17) 0.0187(16) 0.0174(16) 0.0030(13) -0.0026(13) 0.0019(13) C
C71 0.023(2) 0.0218(16) 0.0185(17) 0.0033(15) 0.0091(15) 0.0027(13) C
C72 0.023(2) 0.0232(17) 0.0267(19) -0.0051(15) 0.0109(16) 0.0045(14) C
C73 0.0187(19) 0.0208(17) 0.0250(19) -0.0002(15) 0.0020(15) 0.0012(14) C
C74 0.0148(17) 0.0137(15) 0.0136(15) 0.0003(12) -0.0020(13) 0.0023(12) C
C75 0.0203(19) 0.0163(16) 0.0113(15) 0.0037(13) 0.0022(13) -0.0001(12) C
C76 0.025(2) 0.0193(16) 0.0165(16) -0.0029(14) 0.0007(15) -0.0031(13) C
C77 0.030(2) 0.0174(17) 0.028(2) -0.0044(15) 0.0112(17) -0.0105(14) C
C78 0.027(2) 0.0167(17) 0.040(2) 0.0001(15) 0.0163(19) -0.0030(15) C
C79 0.023(2) 0.0179(16) 0.029(2) -0.0010(15) 0.0079(16) 0.0015(14) C
C80 0.0187(18) 0.0140(15) 0.0111(15) 0.0032(13) -0.0008(13) -0.0038(12) C
C81 0.0198(19) 0.0138(15) 0.0146(16) 0.0041(13) -0.0001(14) -0.0001(12) C
C82 0.029(2) 0.0157(16) 0.0237(18) -0.0019(15) 0.0061(16) -0.0019(14) C
C83 0.022(2) 0.0241(18) 0.0289(19) 0.0030(15) 0.0121(16) 0.0029(15) C
C84 0.031(2) 0.0170(16) 0.0246(19) 0.0014(15) 0.0105(17) -0.0034(14) C
C85 0.024(2) 0.0145(16) 0.0191(17) 0.0004(14) -0.0004(15) -0.0046(13) C
C86 0.0210(19) 0.0122(15) 0.0188(17) 0.0001(13) -0.0025(14) 0.0021(12) C
C87 0.0153(18) 0.0215(17) 0.0222(18) 0.0068(14) -0.0022(14) 0.0060(13) C
C88 0.016(2) 0.0268(19) 0.040(2) -0.0034(15) -0.0011(17) 0.0073(17) C
C89 0.019(2) 0.037(2) 0.050(3) -0.0018(18) 0.0156(19) 0.0093(19) C
C90 0.017(2) 0.0310(19) 0.036(2) 0.0010(15) 0.0122(17) 0.0104(16) C
C91 0.0179(19) 0.0274(18) 0.028(2) 0.0013(15) 0.0100(16) 0.0029(15) C
C92 0.0151(19) 0.0196(16) 0.0249(18) 0.0023(14) 0.0029(15) 0.0059(14) C
O1 0.0230(16) 0.0493(16) 0.0384(16) -0.0010(13) 0.0156(13) -0.0018(13) O
C93 0.033(2) 0.0265(18) 0.0240(19) -0.0010(16) 0.0068(17) 0.0007(15) C
C94 0.027(2) 0.0238(17) 0.0267(19) -0.0061(15) 0.0066(16) -0.0094(14) C
C95 0.024(2) 0.0264(18) 0.033(2) -0.0044(16) 0.0076(17) -0.0090(15) C
C96 0.034(2) 0.035(2) 0.036(2) -0.0074(18) 0.0122(19) -0.0019(17) C

loop_
_atom_type_symbol
_atom_type_scat_dispersion_real
_atom_type_scat_dispersion_imag
_atom_type_scat_source
C 0.0033 0.0016 'International Tables Vol C tables 4.2.6.8 and 6.1.1.1'
H 0.0000 0.0000 'International Tables Vol C tables 4.2.6.8 and 6.1.1.1'
N 0.0061 0.0033 'International Tables Vol C tables 4.2.6.8 and 6.1.1.1'
O 0.0106 0.0060 'International Tables Vol C tables 4.2.6.8 and 6.1.1.1'
S 0.1246 0.1234 'International Tables Vol C tables 4.2.6.8 and 6.1.1.1'

loop_
_geom_angle_atom_site_label_1
_geom_angle_atom_site_label_2
_geom_angle_atom_site_label_3
_geom_angle
C1 S1 C2 87.25(15)
C3 S2 C6 91.77(16)
C7 S3 C10 91.48(16)
N2 N1 C1 114.1(3)
N1 N2 C2 112.0(3)
C14 N3 C23 125.3(3)
C14 N3 C34 125.3(3)
C23 N3 C34 108.1(3)
C20 N4 C35 126.7(3)
C20 N4 C46 125.0(3)
C35 N4 C46 107.8(3)
S1 C1 N1 112.7(2)
S1 C1 C3 126.8(2)
N1 C1 C3 120.5(3)
S1 C2 N2 113.9(2)
S1 C2 C7 126.4(2)
N2 C2 C7 119.6(3)
S2 C3 C1 116.6(2)
S2 C3 C4 111.2(2)
C1 C3 C4 132.1(3)
C3 C4 C5 112.0(3)
C3 C4 C11 126.4(3)
C5 C4 C11 121.5(3)
C4 C5 C6 112.8(3)
C4 C5 H5 123.61
C6 C5 H5 123.61
S2 C6 C5 112.3(3)
S2 C6 H6 123.87
C5 C6 H6 123.87
S3 C7 C2 116.9(2)
S3 C7 C8 111.0(2)
C2 C7 C8 131.9(3)
C7 C8 C9 111.7(3)
C7 C8 C17 125.9(3)
C9 C8 C17 122.3(3)
C8 C9 C10 113.3(3)
C8 C9 H9 123.33
C10 C9 H9 123.33
S3 C10 C9 112.5(3)
S3 C10 H10 123.76
C9 C10 H10 123.77
C4 C11 C12 122.0(3)
C4 C11 C16 119.2(3)
C12 C11 C16 118.8(3)
C11 C12 C13 119.9(3)
C11 C12 H12 120.05
C13 C12 H12 120.06
C12 C13 C14 120.0(3)
C12 C13 H13 119.98
C14 C13 H13 119.98
N3 C14 C13 121.1(3)
N3 C14 C15 118.5(3)
C13 C14 C15 120.4(3)
C14 C15 C16 119.9(3)
C14 C15 H15 120.07
C16 C15 H15 120.07
C11 C16 C15 121.0(3)
C11 C16 H16 119.5
C15 C16 H16 119.5
C8 C17 C18 120.9(3)
C8 C17 C22 120.6(3)
C18 C17 C22 118.2(3)
C17 C18 C19 120.2(3)
C17 C18 H18 119.92
C19 C18 H18 119.92
C18 C19 C20 121.3(3)
C18 C19 H19 119.33
C20 C19 H19 119.33
N4 C20 C19 119.6(3)
N4 C20 C21 121.1(3)
C19 C20 C21 119.3(3)
C20 C21 C22 119.6(3)
C20 C21 H21 120.21
C22 C21 H21 120.21
C17 C22 C21 121.2(3)
C17 C22 H22 119.42
C21 C22 H22 119.42
N3 C23 C24 128.9(3)
N3 C23 C28 109.1(3)
C24 C23 C28 121.9(3)
C23 C24 C25 117.4(3)
C23 C24 H24 121.28
C25 C24 H24 121.28
C24 C25 C26 121.0(4)
C24 C25 H25 119.48
C26 C25 H25 119.48
C25 C26 C27 120.8(4)
C25 C26 H26 119.59
C27 C26 H26 119.59
C26 C27 C28 119.4(3)
C26 C27 H27 120.28
C28 C27 H27 120.28
C23 C28 C27 119.3(3)
C23 C28 C29 106.7(3)
C27 C28 C29 134.0(3)
C28 C29 C30 133.1(3)
C28 C29 C34 106.5(3)
C30 C29 C34 120.4(4)
C29 C30 C31 119.0(3)
C29 C30 H30 120.52
C31 C30 H30 120.52
C30 C31 C32 120.1(3)
C30 C31 H31 119.93
C32 C31 H31 119.93
C31 C32 C33 121.9(4)
C31 C32 H32 119.07
C33 C32 H32 119.07
C32 C33 C34 117.4(3)
C32 C33 H33 121.31
C34 C33 H33 121.31
N3 C34 C29 109.6(3)
N3 C34 C33 129.2(3)
C29 C34 C33 121.3(3)
N4 C35 C36 128.8(3)
N4 C35 C40 109.4(3)
C36 C35 C40 121.8(3)
C35 C36 C37 117.1(3)
C35 C36 H36 121.46
C37 C36 H36 121.45
C36 C37 C38 121.7(4)
C36 C37 H37 119.16
C38 C37 H37 119.16
C37 C38 C39 119.9(4)
C37 C38 H38 120.07
C39 C38 H38 120.07
C38 C39 C40 119.8(3)
C38 C39 H39 120.12
C40 C39 H39 120.12
C35 C40 C39 119.8(4)
C35 C40 C41 107.0(3)
C39 C40 C41 133.2(3)
C40 C41 C42 133.2(3)
C40 C41 C46 106.8(3)
C42 C41 C46 120.0(4)
C41 C42 C43 118.8(3)
C41 C42 H42 120.58
C43 C42 H42 120.58
C42 C43 C44 119.4(4)
C42 C43 H43 120.29
C44 C43 H43 120.29
C43 C44 C45 122.6(4)
C43 C44 H44 118.68
C45 C44 H44 118.68
C44 C45 C46 117.5(3)
C44 C45 H45 121.26
C46 C45 H45 121.26
N4 C46 C41 109.0(3)
N4 C46 C45 129.3(3)
C41 C46 C45 121.5(3)
C47 S4 C48 86.60(15)
C49 S5 C52 91.25(16)
C53 S6 C56 92.31(16)
N6 N5 C47 112.5(3)
N5 N6 C48 113.4(3)
C60 N7 C69 124.8(3)
C60 N7 C80 124.9(3)
C69 N7 C80 108.9(3)
C66 N8 C81 126.3(3)
C66 N8 C92 124.6(3)
C81 N8 C92 108.8(3)
S4 C47 N5 114.3(2)
S4 C47 C49 125.9(2)
N5 C47 C49 119.8(3)
S4 C48 N6 113.2(2)
S4 C48 C53 127.3(2)
N6 C48 C53 119.4(3)
S5 C49 C47 116.0(2)
S5 C49 C50 111.5(2)
C47 C49 C50 132.3(3)
C49 C50 C51 111.8(3)
C49 C50 C57 126.4(3)
C51 C50 C57 121.8(3)
C50 C51 C52 113.1(3)
C50 C51 H51 123.46
C52 C51 H51 123.47
S5 C52 C51 112.3(3)
S5 C52 H52 123.85
C51 C52 H52 123.85
S6 C53 C48 116.5(2)
S6 C53 C54 112.2(2)
C48 C53 C54 131.0(3)
C53 C54 C55 111.1(3)
C53 C54 C63 128.2(3)
C55 C54 C63 120.6(3)
C54 C55 C56 113.2(3)
C54 C55 H55 123.38
C56 C55 H55 123.38
S6 C56 C55 111.2(3)
S6 C56 H56 124.41
C55 C56 H56 124.41
C50 C57 C58 122.4(3)
C50 C57 C62 118.2(3)
C58 C57 C62 119.3(3)
C57 C58 C59 120.1(3)
C57 C58 H58 119.95
C59 C58 H58 119.95
C58 C59 C60 120.2(3)
C58 C59 H59 119.88
C60 C59 H59 119.89
N7 C60 C59 120.5(3)
N7 C60 C61 119.8(3)
C59 C60 C61 119.7(3)
C60 C61 C62 119.8(3)
C60 C61 H61 120.11
C62 C61 H61 120.11
C57 C62 C61 120.8(3)
C57 C62 H62 119.59
C61 C62 H62 119.59
C54 C63 C64 120.8(3)
C54 C63 C68 119.0(3)
C64 C63 C68 119.9(3)
C63 C64 C65 120.7(3)
C63 C64 H64 119.67
C65 C64 H64 119.67
C64 C65 C66 118.8(3)
C64 C65 H65 120.6
C66 C65 H65 120.6
N8 C66 C65 119.8(3)
N8 C66 C67 119.8(3)
C65 C66 C67 120.4(3)
C66 C67 C68 120.3(3)
C66 C67 H67 119.84
C68 C67 H67 119.84
C63 C68 C67 119.8(3)
C63 C68 H68 120.1
C67 C68 H68 120.1
N7 C69 C70 128.7(3)
N7 C69 C74 108.8(3)
C70 C69 C74 122.5(3)
C69 C70 C71 117.9(3)
C69 C70 H70 121.03
C71 C70 H70 121.03
C70 C71 C72 120.3(4)
C70 C71 H71 119.83
C72 C71 H71 119.83
C71 C72 C73 121.8(4)
C71 C72 H72 119.12
C73 C72 H72 119.11
C72 C73 C74 118.3(3)
C72 C73 H73 120.84
C74 C73 H73 120.84
C69 C74 C73 119.2(3)
C69 C74 C75 106.8(3)
C73 C74 C75 134.0(3)
C74 C75 C76 133.4(3)
C74 C75 C80 108.0(3)
C76 C75 C80 118.6(3)
C75 C76 C77 118.9(3)
C75 C76 H76 120.54
C77 C76 H76 120.54
C76 C77 C78 121.5(3)
C76 C77 H77 119.27
C78 C77 H77 119.27
C77 C78 C79 120.2(4)
C77 C78 H78 119.89
C79 C78 H78 119.89
C78 C79 C80 118.6(3)
C78 C79 H79 120.71
C80 C79 H79 120.71
N7 C80 C75 107.5(3)
N7 C80 C79 130.2(3)
C75 C80 C79 122.2(3)
N8 C81 C82 130.0(3)
N8 C81 C86 108.5(3)
C82 C81 C86 121.4(3)
C81 C82 C83 118.1(3)
C81 C82 H82 120.97
C83 C82 H82 120.97
C82 C83 C84 122.0(4)
C82 C83 H83 119.01
C84 C83 H83 119.01
C83 C84 C85 120.3(4)
C83 C84 H84 119.85
C85 C84 H84 119.85
C84 C85 C86 119.1(3)
C84 C85 H85 120.44
C86 C85 H85 120.44
C81 C86 C85 119.1(4)
C81 C86 C87 106.9(3)
C85 C86 C87 134.0(3)
C86 C87 C88 133.7(3)
C86 C87 C92 107.2(3)
C88 C87 C92 119.1(4)
C87 C88 C89 119.6(3)
C87 C88 H88 120.2
C89 C88 H88 120.2
C88 C89 C90 120.4(4)
C88 C89 H89 119.8
C90 C89 H89 119.8
C89 C90 C91 121.9(4)
C89 C90 H90 119.03
C91 C90 H90 119.03
C90 C91 C92 116.9(3)
C90 C91 H91 121.55
C92 C91 H91 121.55
N8 C92 C87 108.5(3)
N8 C92 C91 129.4(3)
C87 C92 C91 122.0(3)
C94 C93 H931 109.47
C94 C93 H932 109.47
C94 C93 H933 109.47
H931 C93 H932 109.47
H931 C93 H933 109.47
H932 C93 H933 109.47
O1 C94 C93 121.7(3)
O1 C94 C95 123.1(4)
C93 C94 C95 115.3(3)
C94 C95 C96 113.2(3)
C94 C95 H951 109.47
C94 C95 H952 109.47
C96 C95 H951 109.47
C96 C95 H952 109.47
H951 C95 H952 105.41
C95 C96 H961 109.47
C95 C96 H962 109.47
C95 C96 H963 109.47
H961 C96 H962 109.47
H961 C96 H963 109.47
H962 C96 H963 109.47

loop_
_geom_bond_atom_site_label_1
_geom_bond_atom_site_label_2
_geom_bond_distance
S1 C1 1.745(3)
S1 C2 1.729(3)
S2 C3 1.742(3)
S2 C6 1.701(4)
S3 C7 1.727(3)
S3 C10 1.714(4)
N1 N2 1.365(4)
N1 C1 1.312(4)
N2 C2 1.323(4)
N3 C14 1.437(4)
N3 C23 1.400(5)
N3 C34 1.396(4)
N4 C20 1.409(4)
N4 C35 1.408(5)
N4 C46 1.409(5)
C1 C3 1.439(5)
C2 C7 1.450(5)
C3 C4 1.371(4)
C4 C5 1.430(5)
C4 C11 1.494(4)
C5 C6 1.366(5)
C5 H5 0.96
C6 H6 0.96
C7 C8 1.394(5)
C8 C9 1.414(5)
C8 C17 1.478(4)
C9 C10 1.347(5)
C9 H9 0.96
C10 H10 0.96
C11 C12 1.407(5)
C11 C16 1.386(5)
C12 C13 1.394(4)
C12 H12 0.96
C13 C14 1.371(5)
C13 H13 0.96
C14 C15 1.393(5)
C15 C16 1.374(5)
C15 H15 0.96
C16 H16 0.96
C17 C18 1.406(5)
C17 C22 1.405(5)
C18 C19 1.376(4)
C18 H18 0.96
C19 C20 1.403(5)
C19 H19 0.96
C20 C21 1.384(5)
C21 C22 1.402(4)
C21 H21 0.96
C22 H22 0.96
C23 C24 1.394(5)
C23 C28 1.413(4)
C24 C25 1.388(5)
C24 H24 0.96
C25 C26 1.395(5)
C25 H25 0.96
C26 C27 1.391(5)
C26 H26 0.96
C27 C28 1.375(5)
C27 H27 0.96
C28 C29 1.457(5)
C29 C30 1.380(5)
C29 C34 1.409(5)
C30 C31 1.393(6)
C30 H30 0.96
C31 C32 1.402(5)
C31 H31 0.96
C32 C33 1.384(5)
C32 H32 0.96
C33 C34 1.397(6)
C33 H33 0.96
C35 C36 1.400(6)
C35 C40 1.398(5)
C36 C37 1.392(5)
C36 H36 0.96
C37 C38 1.402(5)
C37 H37 0.96
C38 C39 1.385(6)
C38 H38 0.96
C39 C40 1.384(5)
C39 H39 0.96
C40 C41 1.459(6)
C41 C42 1.398(5)
C41 C46 1.411(4)
C42 C43 1.398(6)
C42 H42 0.96
C43 C44 1.415(5)
C43 H43 0.96
C44 C45 1.369(5)
C44 H44 0.96
C45 C46 1.399(6)
C45 H45 0.96
S4 C47 1.733(3)
S4 C48 1.742(3)
S5 C49 1.734(3)
S5 C52 1.704(4)
S6 C53 1.710(3)
S6 C56 1.702(4)
N5 N6 1.366(4)
N5 C47 1.301(4)
N6 C48 1.308(4)
N7 C60 1.425(4)
N7 C69 1.395(5)
N7 C80 1.409(4)
N8 C66 1.430(4)
N8 C81 1.390(5)
N8 C92 1.391(5)
C47 C49 1.470(5)
C48 C53 1.457(4)
C49 C50 1.375(4)
C50 C51 1.412(5)
C50 C57 1.489(4)
C51 C52 1.363(5)
C51 H51 0.96
C52 H52 0.96
C53 C54 1.373(5)
C54 C55 1.425(4)
C54 C63 1.498(4)
C55 C56 1.374(5)
C55 H55 0.96
C56 H56 0.96
C57 C58 1.393(5)
C57 C62 1.384(5)
C58 C59 1.388(4)
C58 H58 0.96
C59 C60 1.400(5)
C59 H59 0.96
C60 C61 1.379(4)
C61 C62 1.397(4)
C61 H61 0.96
C62 H62 0.96
C63 C64 1.381(5)
C63 C68 1.389(5)
C64 C65 1.396(4)
C64 H64 0.96
C65 C66 1.388(5)
C65 H65 0.96
C66 C67 1.384(5)
C67 C68 1.381(4)
C67 H67 0.96
C68 H68 0.96
C69 C70 1.379(5)
C69 C74 1.415(4)
C70 C71 1.403(5)
C70 H70 0.96
C71 C72 1.411(5)
C71 H71 0.96
C72 C73 1.382(6)
C72 H72 0.96
C73 C74 1.416(5)
C73 H73 0.96
C74 C75 1.434(5)
C75 C76 1.411(5)
C75 C80 1.420(5)
C76 C77 1.379(6)
C76 H76 0.96
C77 C78 1.406(5)
C77 H77 0.96
C78 C79 1.393(5)
C78 H78 0.96
C79 C80 1.371(6)
C79 H79 0.96
C81 C82 1.386(6)
C81 C86 1.414(5)
C82 C83 1.376(5)
C82 H82 0.96
C83 C84 1.398(5)
C83 H83 0.96
C84 C85 1.378(6)
C84 H84 0.96
C85 C86 1.410(5)
C85 H85 0.96
C86 C87 1.435(6)
C87 C88 1.397(5)
C87 C92 1.409(5)
C88 C89 1.378(7)
C88 H88 0.96
C89 C90 1.386(5)
C89 H89 0.96
C90 C91 1.400(5)
C90 H90 0.96
C91 C92 1.388(6)
C91 H91 0.96
O1 C94 1.194(5)
C93 C94 1.517(6)
C93 H931 0.96
C93 H932 0.96
C93 H933 0.96
C94 C95 1.515(5)
C95 C96 1.512(6)
C95 H951 0.96
C95 H952 0.96
C96 H961 0.96
C96 H962 0.96
C96 H963 0.96

loop_
_cod_related_entry_id
_cod_related_entry_database
_cod_related_entry_code
1 ChemSpider 30654593
